data_7103752
loop_
_publ_author_name
'John D. Kennedy'
'Neil J. Bullen'
'Andreas Franken'
'Colin A. Kilner'

_publ_section_title
;
Polyhedral monocarbaborane chemistry. Routes to
neutral, monoanionic and dianionic carbo-carbaborane-rods.
;
_journal_name_full 'Chemical communications (Cambridge, England)'
_journal_paper_doi 10.1039/b303589a
_journal_year 2003
_chemical_formula_sum 'C29 H48 B11 N'
_chemical_formula_weight 529.59
_space_group_IT_number 14
_symmetry_cell_setting monoclinic
_symmetry_space_group_name_Hall '-P 2ybc'
_symmetry_space_group_name_H-M 'P 1 21/c 1'
_atom_sites_solution_hydrogens geom
_atom_sites_solution_primary direct
_atom_sites_solution_secondary difmap
_audit_creation_method SHELXL-97
_cell_angle_alpha 90.00
_cell_angle_beta 107.1260(5)
_cell_angle_gamma 90.00
_cell_formula_units_Z 8
_cell_length_a 24.8134(2)
_cell_length_b 14.0073(2)
_cell_length_c 19.492
_cell_measurement_temperature 90(2)
_cell_volume 6474.44(11)
_computing_cell_refinement 'DENZO-SMN (Otwinowski & Minor, 1996)'
_computing_data_collection 'COLLECT (Nonius, 1999)'
_computing_data_reduction 'DENZO-SMN (Otwinowski & Minor, 1996)'
_computing_molecular_graphics
;
ORTEP3 for Windows (Farrugia, 1997) 
XSeed (Barbour, 2001)
;
_computing_publication_material 'WC (Thornton-Pett, 2000)'
_computing_structure_refinement 'SHELXL-97 (Sheldrick, 1997)'
_computing_structure_solution 'SHELXS-97 (Sheldrick, 1990)'
_diffrn_ambient_temperature 150(2)
_diffrn_detector_area_resol_mean 9.091
_diffrn_measured_fraction_theta_full 0.995
_diffrn_measured_fraction_theta_max 0.995
_diffrn_measurement_device_type 'Nonius KappaCCD area detector diffractometer'
_diffrn_measurement_method
;
Detector set at 30mm from sample with different 2theta offsets 
1 degree phi exposures for chi=0 degree settings
1 degree omega exposures for chi=90 degree settings
;
_diffrn_radiation_monochromator graphite
_diffrn_radiation_source 'fine-focus sealed tube'
_diffrn_radiation_type MoK\a
_diffrn_radiation_wavelength 0.71073
_diffrn_reflns_av_R_equivalents 0.0592
_diffrn_reflns_av_sigmaI/netI 0.0455
_diffrn_reflns_limit_h_max 30
_diffrn_reflns_limit_h_min -30
_diffrn_reflns_limit_k_max 17
_diffrn_reflns_limit_k_min -16
_diffrn_reflns_limit_l_max 24
_diffrn_reflns_limit_l_min -24
_diffrn_reflns_number 63091
_diffrn_reflns_theta_full 26.00
_diffrn_reflns_theta_max 26.00
_diffrn_reflns_theta_min 2.57
_exptl_absorpt_coefficient_mu 0.056
_exptl_absorpt_correction_T_max 0.9916
_exptl_absorpt_correction_T_min 0.9828
_exptl_absorpt_correction_type multi-scan
_exptl_absorpt_process_details
;
Using multiple and symmetry-related data measurements via the program SORTAV
See R.H. Blessing, Acta Cryst (1995), A51, 33-38 
;
_exptl_crystal_colour colourless
_exptl_crystal_density_diffrn 1.087
_exptl_crystal_density_method 'not measured'
_exptl_crystal_description prism
_exptl_crystal_F_000 2272
_exptl_crystal_size_max 0.31
_exptl_crystal_size_mid 0.28
_exptl_crystal_size_min 0.15
_refine_diff_density_max 0.871
_refine_diff_density_min -0.466
_refine_diff_density_rms 0.070
_refine_ls_extinction_coef 0.0060(12)
_refine_ls_extinction_expression Fc^*^=kFc[1+0.001xFc^2^\l^3^/sin(2\q)]^-1/4^
_refine_ls_extinction_method SHELXL
_refine_ls_goodness_of_fit_ref 1.066
_refine_ls_hydrogen_treatment mixed
_refine_ls_matrix_type full
_refine_ls_number_parameters 752
_refine_ls_number_reflns 12649
_refine_ls_number_restraints 0
_refine_ls_restrained_S_all 1.066
_refine_ls_R_factor_all 0.1164
_refine_ls_R_factor_gt 0.0936
_refine_ls_shift/su_max 0.010
_refine_ls_shift/su_mean 0.000
_refine_ls_structure_factor_coef Fsqd
_refine_ls_weighting_details 'calc w=1/[\s^2^(Fo^2^)+(0.1341P)^2^+6.6312P] where P=(Fo^2^+2Fc^2^)/3'
_refine_ls_weighting_scheme calc
_refine_ls_wR_factor_gt 0.2537
_refine_ls_wR_factor_ref 0.2749
_reflns_number_gt 9593
_reflns_number_total 12649
_reflns_threshold_expression >2sigma(I)
_cod_data_source_file b303589a.txt
_cod_data_source_block afx53b
_cod_original_sg_symbol_H-M P21/c
_cod_database_code 7103752

loop_
_symmetry_equiv_pos_as_xyz
'x, y, z'
'-x, y+1/2, -z+1/2'
'-x, -y, -z'
'x, -y-1/2, z-1/2'

loop_
_atom_site_label
_atom_site_type_symbol
_atom_site_fract_x
_atom_site_fract_y
_atom_site_fract_z
_atom_site_U_iso_or_equiv
_atom_site_adp_type
_atom_site_occupancy
_atom_site_symmetry_multiplicity
_atom_site_calc_flag
_atom_site_refinement_flags
_atom_site_disorder_assembly
_atom_site_disorder_group
C1 C 0.17974(11) 0.22509(18) 0.51935(14) 0.0323(6) Uani 1 1 d . . .
C13 C 0.21915(11) 0.20506(19) 0.59332(15) 0.0351(6) Uani 1 1 d . . .
C14 C 0.26985(12) 0.1560(2) 0.60190(15) 0.0397(6) Uani 1 1 d . . .
H14 H 0.2809 0.1395 0.5607 0.048 Uiso 1 1 calc R . .
C15 C 0.30432(13) 0.1309(2) 0.66939(16) 0.0417(7) Uani 1 1 d . . .
H15 H 0.3384 0.0975 0.6735 0.050 Uiso 1 1 calc R . .
C16 C 0.28981(12) 0.1538(2) 0.73117(15) 0.0399(6) Uani 1 1 d . . .
C17 C 0.23972(13) 0.2043(2) 0.72289(16) 0.0412(7) Uani 1 1 d . . .
H17 H 0.2293 0.2222 0.7643 0.049 Uiso 1 1 calc R . .
C18 C 0.20472(12) 0.2292(2) 0.65508(15) 0.0378(6) Uani 1 1 d . . .
H18 H 0.1707 0.2629 0.6509 0.045 Uiso 1 1 calc R . .
C19 C 0.32769(15) 0.1229(2) 0.80275(17) 0.0502(8) Uani 1 1 d . . .
C20 C 0.38586(18) 0.1103(3) 0.8163(2) 0.0734(11) Uani 1 1 d . . .
H20 H 0.4022 0.1207 0.7786 0.088 Uiso 1 1 calc R . .
C21 C 0.4203(2) 0.0831(4) 0.8834(2) 0.0836(13) Uani 1 1 d . . .
H21 H 0.4598 0.0756 0.8915 0.100 Uiso 1 1 calc R . .
C22 C 0.39643(19) 0.0672(3) 0.9381(2) 0.0670(10) Uani 1 1 d . . .
C23 C 0.3413(2) 0.0799(4) 0.9270(2) 0.0878(14) Uani 1 1 d . . .
H23 H 0.3255 0.0700 0.9653 0.105 Uiso 1 1 calc R . .
C24 C 0.30690(18) 0.1074(4) 0.8603(2) 0.0785(13) Uani 1 1 d . . .
H24 H 0.2677 0.1159 0.8538 0.094 Uiso 1 1 calc R . .
C25 C 0.4348(2) 0.0381(4) 1.0126(2) 0.0921(15) Uani 1 1 d . . .
H25A H 0.4182 0.0603 1.0496 0.138 Uiso 1 1 calc R . .
H25B H 0.4721 0.0670 1.0206 0.138 Uiso 1 1 calc R . .
H25C H 0.4385 -0.0316 1.0151 0.138 Uiso 1 1 calc R . .
C26 C 0.05041(12) 0.27281(18) 0.27914(15) 0.0354(6) Uani 1 1 d . . .
C27 C -0.00288(12) 0.31406(19) 0.27006(16) 0.0388(6) Uani 1 1 d . . .
H27 H -0.0140 0.3298 0.3113 0.047 Uiso 1 1 calc R . .
C28 C -0.03984(13) 0.3325(2) 0.20229(17) 0.0449(7) Uani 1 1 d . . .
H28 H -0.0754 0.3608 0.1982 0.054 Uiso 1 1 calc R . .
C29 C -0.02550(14) 0.3103(2) 0.14110(17) 0.0473(7) Uani 1 1 d . . .
C30 C 0.02654(15) 0.2697(2) 0.14809(16) 0.0487(8) Uani 1 1 d . . .
H30 H 0.0371 0.2540 0.1064 0.058 Uiso 1 1 calc R . .
C31 C 0.06416(13) 0.2513(2) 0.21658(15) 0.0414(7) Uani 1 1 d . . .
H31 H 0.0998 0.2236 0.2202 0.050 Uiso 1 1 calc R . .
C32 C -0.06783(17) 0.3327(3) 0.06816(19) 0.0633(10) Uani 1 1 d . . .
H32A H -0.0539 0.3070 0.0298 0.095 Uiso 1 1 calc R . .
H32B H -0.0725 0.4020 0.0625 0.095 Uiso 1 1 calc R . .
H32C H -0.1042 0.3034 0.0655 0.095 Uiso 1 1 calc R . .
C33 C 0.31781(12) 0.8112(2) 0.50322(16) 0.0388(6) Uani 1 1 d . . .
C45 C 0.28092(13) 0.8311(2) 0.42832(16) 0.0403(6) Uani 1 1 d . . .
C46 C 0.29395(13) 0.7957(2) 0.36830(16) 0.0431(7) Uani 1 1 d . . .
H46 H 0.3268 0.7576 0.3747 0.052 Uiso 1 1 calc R . .
C47 C 0.25995(13) 0.8150(2) 0.29937(16) 0.0446(7) Uani 1 1 d . . .
H47 H 0.2697 0.7890 0.2596 0.054 Uiso 1 1 calc R . .
C48 C 0.21159(14) 0.8717(2) 0.28685(17) 0.0455(7) Uani 1 1 d . . .
C49 C 0.19819(15) 0.9068(2) 0.34781(18) 0.0518(8) Uani 1 1 d . . .
H49 H 0.1654 0.9448 0.3415 0.062 Uiso 1 1 calc R . .
C50 C 0.23204(14) 0.8869(2) 0.41655(17) 0.0497(8) Uani 1 1 d . . .
H50 H 0.2220 0.9114 0.4565 0.060 Uiso 1 1 calc R . .
C51 C 0.17420(15) 0.8885(2) 0.21283(18) 0.0517(8) Uani 1 1 d . . .
C52 C 0.17876(16) 0.8328(3) 0.15518(19) 0.0577(9) Uani 1 1 d . . .
H52 H 0.2075 0.7858 0.1627 0.069 Uiso 1 1 calc R . .
C53 C 0.14152(17) 0.8457(3) 0.0872(2) 0.0624(10) Uani 1 1 d . . .
H53 H 0.1458 0.8072 0.0490 0.075 Uiso 1 1 calc R . .
C54 C 0.09880(17) 0.9118(3) 0.07266(19) 0.0630(10) Uani 1 1 d . . .
C55 C 0.09523(18) 0.9703(3) 0.1293(2) 0.0661(10) Uani 1 1 d . . .
H55 H 0.0671 1.0186 0.1208 0.079 Uiso 1 1 calc R . .
C56 C 0.13214(17) 0.9588(3) 0.1979(2) 0.0624(9) Uani 1 1 d . . .
H56 H 0.1288 0.9994 0.2354 0.075 Uiso 1 1 calc R . .
C57 C 0.05819(19) 0.9204(3) -0.0001(2) 0.0756(12) Uani 1 1 d . . .
H57A H 0.0743 0.8911 -0.0353 0.113 Uiso 1 1 calc R . .
H57B H 0.0505 0.9881 -0.0119 0.113 Uiso 1 1 calc R . .
H57C H 0.0230 0.8879 -0.0013 0.113 Uiso 1 1 calc R . .
C58 C 0.43881(14) 0.7529(2) 0.74628(18) 0.0509(8) Uani 1 1 d . . .
C59 C 0.42798(16) 0.7857(3) 0.80728(19) 0.0626(10) Uani 1 1 d . . .
H59 H 0.3941 0.8199 0.8033 0.075 Uiso 1 1 calc R . .
C60 C 0.46653(19) 0.7696(3) 0.8762(2) 0.0734(12) Uani 1 1 d . . .
H60 H 0.4583 0.7930 0.9178 0.088 Uiso 1 1 calc R . .
C61 C 0.51658(17) 0.7192(3) 0.8831(2) 0.0672(11) Uani 1 1 d . . .
C62 C 0.52661(16) 0.6850(3) 0.8240(2) 0.0669(11) Uani 1 1 d . . .
H62 H 0.5601 0.6495 0.8284 0.080 Uiso 1 1 calc R . .
C63 C 0.48909(14) 0.7002(3) 0.7563(2) 0.0569(9) Uani 1 1 d . . .
H63 H 0.4975 0.6745 0.7155 0.068 Uiso 1 1 calc R . .
C64 C 0.5594(2) 0.7022(4) 0.9560(2) 0.0873(14) Uani 1 1 d . . .
H64A H 0.5731 0.6363 0.9587 0.131 Uiso 1 1 calc R . .
H64B H 0.5414 0.7130 0.9939 0.131 Uiso 1 1 calc R . .
H64C H 0.5911 0.7463 0.9624 0.131 Uiso 1 1 calc R . .
C65 C 0.07089(12) 0.61636(19) 0.15292(14) 0.0347(6) Uani 1 1 d . . .
H65A H 0.0412 0.6515 0.1671 0.042 Uiso 1 1 calc R . .
H65B H 0.0934 0.6639 0.1357 0.042 Uiso 1 1 calc R . .
C66 C 0.04272(13) 0.5498(2) 0.09129(15) 0.0433(7) Uani 1 1 d . . .
H66A H 0.0714 0.5213 0.0722 0.065 Uiso 1 1 calc R . .
H66B H 0.0158 0.5860 0.0533 0.065 Uiso 1 1 calc R . .
H66C H 0.0227 0.4993 0.1086 0.065 Uiso 1 1 calc R . .
C67 C 0.15097(11) 0.50085(19) 0.19900(16) 0.0370(6) Uani 1 1 d . . .
H67A H 0.1750 0.4707 0.2434 0.044 Uiso 1 1 calc R . .
H67B H 0.1296 0.4493 0.1679 0.044 Uiso 1 1 calc R . .
C68 C 0.18855(13) 0.5485(2) 0.16093(19) 0.0496(8) Uani 1 1 d . . .
H68A H 0.1653 0.5804 0.1176 0.074 Uiso 1 1 calc R . .
H68B H 0.2123 0.5003 0.1476 0.074 Uiso 1 1 calc R . .
H68C H 0.2125 0.5956 0.1929 0.074 Uiso 1 1 calc R . .
C69 C 0.13941(12) 0.64504(19) 0.26986(16) 0.0386(6) Uani 1 1 d . . .
H69A H 0.1626 0.6823 0.2458 0.046 Uiso 1 1 calc R . .
H69B H 0.1108 0.6888 0.2785 0.046 Uiso 1 1 calc R . .
C70 C 0.17705(14) 0.6114(2) 0.34152(18) 0.0512(8) Uani 1 1 d . . .
H70A H 0.1550 0.5728 0.3655 0.077 Uiso 1 1 calc R . .
H70B H 0.1927 0.6668 0.3715 0.077 Uiso 1 1 calc R . .
H70C H 0.2079 0.5729 0.3342 0.077 Uiso 1 1 calc R . .
C71 C 0.07443(11) 0.50473(18) 0.25425(14) 0.0328(6) Uani 1 1 d . . .
H71A H 0.0542 0.4563 0.2190 0.039 Uiso 1 1 calc R . .
H71B H 0.1006 0.4702 0.2949 0.039 Uiso 1 1 calc R . .
C72 C 0.03181(12) 0.5571(2) 0.28186(16) 0.0387(6) Uani 1 1 d . . .
H72A H 0.0510 0.6064 0.3160 0.058 Uiso 1 1 calc R . .
H72B H 0.0132 0.5119 0.3059 0.058 Uiso 1 1 calc R . .
H72C H 0.0035 0.5870 0.2416 0.058 Uiso 1 1 calc R . .
C73 C 0.41384(13) 0.5219(2) 0.84094(16) 0.0426(7) Uani 1 1 d . . .
H73A H 0.4309 0.5666 0.8139 0.051 Uiso 1 1 calc R . .
H73B H 0.3854 0.5580 0.8570 0.051 Uiso 1 1 calc R . .
C74 C 0.45921(14) 0.4880(3) 0.90616(18) 0.0554(8) Uani 1 1 d . . .
H74A H 0.4888 0.4555 0.8911 0.083 Uiso 1 1 calc R . .
H74B H 0.4429 0.4435 0.9334 0.083 Uiso 1 1 calc R . .
H74C H 0.4754 0.5428 0.9364 0.083 Uiso 1 1 calc R . .
C75 C 0.42498(16) 0.3868(2) 0.76165(17) 0.0526(8) Uani 1 1 d . . .
H75A H 0.4524 0.3547 0.8025 0.063 Uiso 1 1 calc R . .
H75B H 0.4038 0.3364 0.7292 0.063 Uiso 1 1 calc R . .
C76 C 0.45728(16) 0.4450(3) 0.72152(18) 0.0547(9) Uani 1 1 d . . .
H76A H 0.4786 0.4953 0.7530 0.082 Uiso 1 1 calc R . .
H76B H 0.4308 0.4740 0.6791 0.082 Uiso 1 1 calc R . .
H76C H 0.4834 0.4034 0.7064 0.082 Uiso 1 1 calc R . .
C77 C 0.35547(16) 0.3733(2) 0.82824(18) 0.0549(8) Uani 1 1 d . . .
H77A H 0.3352 0.3250 0.7930 0.066 Uiso 1 1 calc R . .
H77B H 0.3851 0.3395 0.8657 0.066 Uiso 1 1 calc R . .
C78 C 0.31431(17) 0.4167(3) 0.8630(2) 0.0677(10) Uani 1 1 d . . .
H78A H 0.2820 0.4429 0.8258 0.101 Uiso 1 1 calc R . .
H78B H 0.3330 0.4679 0.8956 0.101 Uiso 1 1 calc R . .
H78C H 0.3012 0.3675 0.8901 0.101 Uiso 1 1 calc R . .
C79 C 0.34010(14) 0.4946(2) 0.72947(17) 0.0494(8) Uani 1 1 d . . .
H79A H 0.3131 0.5276 0.7500 0.059 Uiso 1 1 calc R . .
H79B H 0.3597 0.5440 0.7095 0.059 Uiso 1 1 calc R . .
C80 C 0.3072(2) 0.4312(3) 0.6688(2) 0.0766(13) Uani 1 1 d . . .
H80A H 0.2852 0.3850 0.6871 0.115 Uiso 1 1 calc R . .
H80B H 0.3335 0.3971 0.6485 0.115 Uiso 1 1 calc R . .
H80C H 0.2817 0.4704 0.6315 0.115 Uiso 1 1 calc R . .
B2 B 0.12142(13) 0.2970(2) 0.50876(17) 0.0340(6) Uani 1 1 d . . .
H2 H 0.1109 0.3345 0.5540 0.041 Uiso 1 1 calc R . .
B3 B 0.17897(13) 0.3348(2) 0.47843(17) 0.0360(7) Uani 1 1 d . . .
H3 H 0.2063 0.3967 0.5035 0.043 Uiso 1 1 calc R . .
B4 B 0.20680(13) 0.2316(2) 0.44746(17) 0.0370(7) Uani 1 1 d . . .
H4 H 0.2528 0.2258 0.4522 0.044 Uiso 1 1 calc R . .
B5 B 0.16738(14) 0.1307(2) 0.45966(17) 0.0360(7) Uani 1 1 d . . .
H5 H 0.1872 0.0586 0.4726 0.043 Uiso 1 1 calc R . .
B6 B 0.11447(13) 0.1712(2) 0.49729(17) 0.0353(7) Uani 1 1 d . . .
H6 H 0.0994 0.1255 0.5351 0.042 Uiso 1 1 calc R . .
B7 B 0.06841(13) 0.2484(2) 0.43508(17) 0.0351(7) Uani 1 1 d . . .
H7 H 0.0226 0.2540 0.4311 0.042 Uiso 1 1 calc R . .
B8 B 0.10827(13) 0.3493(2) 0.42262(17) 0.0343(6) Uani 1 1 d . . .
H8 H 0.0886 0.4217 0.4101 0.041 Uiso 1 1 calc R . .
B9 B 0.16138(13) 0.3089(2) 0.38507(17) 0.0353(7) Uani 1 1 d . . .
H9 H 0.1769 0.3548 0.3478 0.042 Uiso 1 1 calc R . .
B10 B 0.15475(14) 0.1831(2) 0.37367(17) 0.0367(7) Uani 1 1 d . . .
H10 H 0.1660 0.1457 0.3290 0.044 Uiso 1 1 calc R . .
B11 B 0.09710(14) 0.1447(2) 0.40443(17) 0.0363(7) Uani 1 1 d . . .
H11 H 0.0702 0.0820 0.3802 0.044 Uiso 1 1 calc R . .
B12 B 0.09278(13) 0.2556(2) 0.35706(16) 0.0330(6) Uani 1 1 d . . .
B34 B 0.33149(16) 0.9046(2) 0.56304(19) 0.0465(8) Uani 1 1 d . . .
H34 H 0.3146 0.9786 0.5494 0.056 Uiso 1 1 calc R . .
B35 B 0.28751(15) 0.8093(3) 0.57193(19) 0.0447(8) Uani 1 1 d . . .
H35 H 0.2414 0.8204 0.5644 0.054 Uiso 1 1 calc R . .
B36 B 0.31272(16) 0.7032(3) 0.5427(2) 0.0460(8) Uani 1 1 d . . .
H36 H 0.2835 0.6444 0.5158 0.055 Uiso 1 1 calc R . .
B37 B 0.37334(17) 0.7328(3) 0.5169(2) 0.0498(9) Uani 1 1 d . . .
H37 H 0.3842 0.6931 0.4729 0.060 Uiso 1 1 calc R . .
B38 B 0.38501(15) 0.8575(3) 0.5288(2) 0.0488(9) Uani 1 1 d . . .
H38 H 0.4036 0.9001 0.4927 0.059 Uiso 1 1 calc R . .
B39 B 0.39993(17) 0.8834(3) 0.6221(2) 0.0521(9) Uani 1 1 d . . .
H39 H 0.4285 0.9433 0.6483 0.063 Uiso 1 1 calc R . .
B40 B 0.33952(16) 0.8530(3) 0.64838(19) 0.0468(8) Uani 1 1 d . . .
H40 H 0.3282 0.8928 0.6920 0.056 Uiso 1 1 calc R . .
B41 B 0.32802(15) 0.7280(3) 0.63589(19) 0.0444(8) Uani 1 1 d . . .
H41 H 0.3091 0.6850 0.6714 0.053 Uiso 1 1 calc R . .
B42 B 0.38123(16) 0.6811(3) 0.6017(2) 0.0473(8) Uani 1 1 d . . .
H42 H 0.3976 0.6067 0.6144 0.057 Uiso 1 1 calc R . .
B43 B 0.42567(16) 0.7763(3) 0.5929(2) 0.0530(9) Uani 1 1 d . . .
H43 H 0.4717 0.7655 0.5998 0.064 Uiso 1 1 calc R . .
B44 B 0.39852(15) 0.7727(3) 0.66789(19) 0.0437(8) Uani 1 1 d . . .
N1 N 0.38390(10) 0.44285(16) 0.79039(12) 0.0387(5) Uani 1 1 d . . .
N2 N 0.10908(9) 0.56701(15) 0.21894(12) 0.0326(5) Uani 1 1 d . . .

loop_
_atom_site_aniso_label
_atom_site_aniso_U_11
_atom_site_aniso_U_22
_atom_site_aniso_U_33
_atom_site_aniso_U_23
_atom_site_aniso_U_13
_atom_site_aniso_U_12
C1 0.0328(13) 0.0277(13) 0.0381(14) -0.0007(10) 0.0130(11) -0.0001(10)
C13 0.0357(14) 0.0300(13) 0.0393(14) 0.0000(11) 0.0105(11) -0.0021(11)
C14 0.0392(15) 0.0386(15) 0.0400(15) 0.0007(12) 0.0098(12) 0.0031(12)
C15 0.0395(15) 0.0383(15) 0.0444(16) 0.0003(12) 0.0078(13) 0.0011(12)
C16 0.0411(15) 0.0347(14) 0.0400(15) 0.0033(12) 0.0060(12) -0.0086(12)
C17 0.0456(16) 0.0407(16) 0.0388(15) -0.0012(12) 0.0148(13) -0.0094(13)
C18 0.0353(14) 0.0376(15) 0.0402(15) -0.0029(12) 0.0108(12) -0.0041(12)
C19 0.0569(19) 0.0464(18) 0.0484(18) 0.0003(14) 0.0171(15) -0.0053(15)
C20 0.072(3) 0.090(3) 0.058(2) 0.017(2) 0.019(2) 0.014(2)
C21 0.075(3) 0.098(3) 0.069(3) 0.020(2) 0.008(2) 0.019(3)
C22 0.083(3) 0.061(2) 0.057(2) 0.0015(18) 0.020(2) -0.014(2)
C23 0.083(3) 0.120(4) 0.054(2) -0.001(2) 0.010(2) -0.003(3)
C24 0.062(2) 0.117(4) 0.055(2) 0.004(2) 0.0140(19) 0.001(2)
C25 0.107(4) 0.098(4) 0.061(3) 0.018(2) 0.009(2) -0.007(3)
C26 0.0381(14) 0.0251(12) 0.0417(15) 0.0024(11) 0.0100(12) -0.0060(11)
C27 0.0384(14) 0.0297(13) 0.0455(16) 0.0037(11) 0.0077(12) -0.0067(11)
C28 0.0411(16) 0.0317(14) 0.0545(18) 0.0079(13) 0.0027(14) -0.0051(12)
C29 0.0510(18) 0.0356(15) 0.0472(17) 0.0061(13) 0.0019(14) -0.0099(13)
C30 0.071(2) 0.0377(16) 0.0375(16) -0.0020(12) 0.0170(15) -0.0155(15)
C31 0.0502(17) 0.0326(14) 0.0412(16) 0.0001(12) 0.0132(13) -0.0088(12)
C32 0.067(2) 0.066(2) 0.053(2) 0.0012(17) 0.0111(17) -0.0047(19)
C33 0.0417(15) 0.0336(14) 0.0436(15) -0.0033(12) 0.0162(12) 0.0017(12)
C45 0.0442(16) 0.0330(14) 0.0429(15) -0.0032(12) 0.0119(13) -0.0017(12)
C46 0.0446(16) 0.0429(16) 0.0470(17) -0.0021(13) 0.0213(14) -0.0034(13)
C47 0.0481(17) 0.0465(17) 0.0444(16) -0.0032(13) 0.0218(14) -0.0084(14)
C48 0.0525(18) 0.0357(15) 0.0453(16) -0.0013(12) 0.0098(14) -0.0092(13)
C49 0.0537(19) 0.0451(17) 0.0517(18) -0.0065(14) 0.0078(15) 0.0079(15)
C50 0.0538(18) 0.0462(17) 0.0464(17) -0.0092(14) 0.0108(14) 0.0085(14)
C51 0.0569(19) 0.0456(17) 0.0534(19) -0.0011(15) 0.0174(16) -0.0081(15)
C52 0.063(2) 0.055(2) 0.055(2) -0.0037(16) 0.0160(17) -0.0109(17)
C53 0.071(2) 0.060(2) 0.053(2) -0.0045(17) 0.0139(18) -0.0170(19)
C54 0.069(2) 0.068(2) 0.052(2) 0.0113(18) 0.0173(18) -0.021(2)
C55 0.071(2) 0.063(2) 0.064(2) 0.0200(19) 0.0178(19) 0.0029(19)
C56 0.075(2) 0.054(2) 0.058(2) 0.0080(17) 0.0196(19) 0.0034(18)
C57 0.080(3) 0.076(3) 0.064(2) 0.016(2) 0.011(2) -0.007(2)
C58 0.0455(17) 0.0540(19) 0.0511(18) 0.0133(15) 0.0113(15) -0.0136(15)
C59 0.0498(19) 0.085(3) 0.051(2) 0.0074(18) 0.0106(16) -0.0189(19)
C60 0.079(3) 0.092(3) 0.049(2) 0.005(2) 0.0198(19) -0.032(2)
C61 0.054(2) 0.066(2) 0.070(3) 0.020(2) 0.0011(19) -0.0198(19)
C62 0.053(2) 0.065(2) 0.074(3) 0.024(2) 0.0044(19) -0.0116(18)
C63 0.0467(18) 0.0522(19) 0.065(2) 0.0187(16) 0.0055(16) -0.0102(15)
C64 0.086(3) 0.094(3) 0.070(3) 0.010(2) 0.004(2) -0.011(3)
C65 0.0395(14) 0.0293(13) 0.0368(14) 0.0054(11) 0.0138(12) 0.0049(11)
C66 0.0472(16) 0.0421(16) 0.0388(15) -0.0012(12) 0.0100(13) 0.0118(13)
C67 0.0353(14) 0.0301(13) 0.0482(16) 0.0020(12) 0.0161(12) 0.0058(11)
C68 0.0448(17) 0.0431(17) 0.070(2) 0.0043(15) 0.0308(16) 0.0048(13)
C69 0.0395(15) 0.0284(13) 0.0484(16) -0.0031(12) 0.0136(13) -0.0041(11)
C70 0.0475(17) 0.0468(18) 0.0527(18) -0.0049(14) 0.0047(14) -0.0051(14)
C71 0.0356(13) 0.0246(12) 0.0394(14) 0.0035(10) 0.0132(11) 0.0000(10)
C72 0.0421(15) 0.0328(14) 0.0445(15) 0.0038(12) 0.0177(13) 0.0036(12)
C73 0.0462(16) 0.0371(15) 0.0457(16) -0.0079(12) 0.0157(13) -0.0062(13)
C74 0.0498(18) 0.064(2) 0.0495(18) -0.0134(16) 0.0096(15) -0.0013(16)
C75 0.071(2) 0.0389(16) 0.0461(17) -0.0045(13) 0.0147(16) 0.0129(15)
C76 0.068(2) 0.0528(19) 0.0485(18) 0.0038(15) 0.0256(16) 0.0224(17)
C77 0.069(2) 0.0392(17) 0.0514(18) 0.0020(14) 0.0103(16) -0.0147(16)
C78 0.065(2) 0.068(2) 0.078(3) 0.004(2) 0.034(2) -0.0200(19)
C79 0.0505(18) 0.0436(17) 0.0502(18) 0.0054(14) 0.0085(14) 0.0002(14)
C80 0.088(3) 0.067(2) 0.053(2) 0.0037(18) -0.014(2) -0.021(2)
B2 0.0364(16) 0.0268(14) 0.0402(16) -0.0015(12) 0.0135(13) 0.0016(12)
B3 0.0368(16) 0.0307(15) 0.0395(16) 0.0000(12) 0.0099(13) -0.0036(12)
B4 0.0341(15) 0.0414(17) 0.0371(16) 0.0010(13) 0.0128(13) 0.0017(13)
B5 0.0417(17) 0.0288(15) 0.0371(16) -0.0031(12) 0.0108(13) 0.0059(13)
B6 0.0366(16) 0.0294(15) 0.0406(16) 0.0001(12) 0.0126(13) -0.0021(12)
B7 0.0326(15) 0.0333(15) 0.0402(16) 0.0014(12) 0.0120(13) -0.0003(12)
B8 0.0367(15) 0.0262(14) 0.0401(16) 0.0019(12) 0.0117(13) 0.0009(12)
B9 0.0331(15) 0.0351(16) 0.0385(16) 0.0024(13) 0.0115(13) -0.0012(12)
B10 0.0405(17) 0.0324(15) 0.0379(16) -0.0006(12) 0.0125(13) 0.0050(13)
B11 0.0414(17) 0.0278(14) 0.0384(16) 0.0006(12) 0.0098(13) -0.0029(12)
B12 0.0349(15) 0.0277(14) 0.0376(16) 0.0000(12) 0.0125(13) -0.0017(12)
B34 0.054(2) 0.0332(17) 0.0472(19) -0.0045(14) 0.0077(16) 0.0026(15)
B35 0.0378(17) 0.050(2) 0.0472(19) -0.0022(15) 0.0134(15) 0.0040(15)
B36 0.054(2) 0.0371(17) 0.0480(19) -0.0014(15) 0.0166(16) -0.0014(15)
B37 0.057(2) 0.050(2) 0.049(2) 0.0097(16) 0.0246(17) 0.0180(17)
B38 0.0417(18) 0.053(2) 0.053(2) 0.0134(17) 0.0154(16) -0.0008(16)
B39 0.049(2) 0.049(2) 0.053(2) 0.0101(17) 0.0059(17) -0.0109(16)
B40 0.0478(19) 0.048(2) 0.0443(19) -0.0042(15) 0.0132(15) 0.0071(16)
B41 0.0389(17) 0.051(2) 0.0469(19) 0.0013(15) 0.0178(15) -0.0023(15)
B42 0.055(2) 0.0419(18) 0.051(2) 0.0084(15) 0.0233(17) 0.0080(16)
B43 0.0394(18) 0.066(2) 0.057(2) 0.0204(19) 0.0205(17) 0.0078(17)
B44 0.0397(17) 0.0441(18) 0.0490(19) 0.0066(15) 0.0154(15) -0.0030(15)
N1 0.0475(14) 0.0288(11) 0.0378(12) -0.0025(9) 0.0095(10) -0.0026(10)
N2 0.0328(11) 0.0251(11) 0.0407(12) 0.0019(9) 0.0120(10) 0.0016(9)

loop_
_atom_type_symbol
_atom_type_description
_atom_type_scat_dispersion_real
_atom_type_scat_dispersion_imag
_atom_type_scat_source
C C 0.0033 0.0016 'International Tables Vol C Tables 4.2.6.8 and 6.1.1.4'
H H 0.0000 0.0000 'International Tables Vol C Tables 4.2.6.8 and 6.1.1.4'
B B 0.0013 0.0007 'International Tables Vol C Tables 4.2.6.8 and 6.1.1.4'
N N 0.0061 0.0033 'International Tables Vol C Tables 4.2.6.8 and 6.1.1.4'

loop_
_geom_angle_atom_site_label_1
_geom_angle_atom_site_label_2
_geom_angle_atom_site_label_3
_geom_angle
_geom_angle_site_symmetry_1
_geom_angle_site_symmetry_3
_geom_angle_publ_flag
C13 C1 B6 117.0(2) . . ?
C13 C1 B2 120.5(2) . . ?
B6 C1 B2 62.12(17) . . ?
C13 C1 B4 119.2(2) . . ?
B6 C1 B4 112.5(2) . . ?
B2 C1 B4 112.7(2) . . ?
C13 C1 B5 115.9(2) . . ?
B6 C1 B5 61.91(17) . . ?
B2 C1 B5 112.9(2) . . ?
B4 C1 B5 61.82(18) . . ?
C13 C1 B3 121.4(2) . . ?
B6 C1 B3 113.1(2) . . ?
B2 C1 B3 62.02(17) . . ?
B4 C1 B3 62.14(18) . . ?
B5 C1 B3 113.2(2) . . ?
C18 C13 C14 117.8(3) . . ?
C18 C13 C1 121.3(2) . . ?
C14 C13 C1 120.8(2) . . ?
C15 C14 C13 121.3(3) . . ?
C14 C15 C16 121.2(3) . . ?
C15 C16 C17 117.7(3) . . ?
C15 C16 C19 119.2(3) . . ?
C17 C16 C19 123.1(3) . . ?
C18 C17 C16 121.3(3) . . ?
C13 C18 C17 120.7(3) . . ?
C24 C19 C20 115.9(3) . . ?
C24 C19 C16 121.3(3) . . ?
C20 C19 C16 122.8(3) . . ?
C21 C20 C19 121.9(4) . . ?
C22 C21 C20 119.0(4) . . ?
C23 C22 C21 120.4(4) . . ?
C23 C22 C25 120.6(4) . . ?
C21 C22 C25 119.0(4) . . ?
C22 C23 C24 120.6(4) . . ?
C19 C24 C23 122.1(4) . . ?
C31 C26 C27 116.3(3) . . ?
C31 C26 B12 122.7(3) . . ?
C27 C26 B12 121.0(3) . . ?
C28 C27 C26 121.9(3) . . ?
C29 C28 C27 120.9(3) . . ?
C28 C29 C30 118.7(3) . . ?
C28 C29 C32 118.5(3) . . ?
C30 C29 C32 122.8(3) . . ?
C29 C30 C31 120.5(3) . . ?
C26 C31 C30 121.7(3) . . ?
C45 C33 B35 118.6(2) . . ?
C45 C33 B36 119.6(2) . . ?
B35 C33 B36 62.0(2) . . ?
C45 C33 B34 117.3(2) . . ?
B35 C33 B34 61.8(2) . . ?
B36 C33 B34 113.1(2) . . ?
C45 C33 B37 120.0(2) . . ?
B35 C33 B37 112.6(2) . . ?
B36 C33 B37 62.0(2) . . ?
B34 C33 B37 113.1(3) . . ?
C45 C33 B38 118.2(2) . . ?
B35 C33 B38 112.9(2) . . ?
B36 C33 B38 113.3(2) . . ?
B34 C33 B38 62.3(2) . . ?
B37 C33 B38 62.1(2) . . ?
C46 C45 C50 117.6(3) . . ?
C46 C45 C33 121.6(3) . . ?
C50 C45 C33 120.8(3) . . ?
C47 C46 C45 121.2(3) . . ?
C46 C47 C48 121.7(3) . . ?
C47 C48 C49 116.9(3) . . ?
C47 C48 C51 121.2(3) . . ?
C49 C48 C51 121.8(3) . . ?
C50 C49 C48 121.2(3) . . ?
C49 C50 C45 121.3(3) . . ?
C52 C51 C56 117.1(3) . . ?
C52 C51 C48 121.1(3) . . ?
C56 C51 C48 121.8(3) . . ?
C53 C52 C51 120.4(4) . . ?
C54 C53 C52 122.8(4) . . ?
C53 C54 C55 117.2(4) . . ?
C53 C54 C57 121.2(4) . . ?
C55 C54 C57 121.6(4) . . ?
C56 C55 C54 121.0(4) . . ?
C55 C56 C51 121.4(4) . . ?
C59 C58 C63 116.4(3) . . ?
C59 C58 B44 123.2(3) . . ?
C63 C58 B44 120.3(3) . . ?
C58 C59 C60 121.2(4) . . ?
C61 C60 C59 120.2(4) . . ?
C62 C61 C60 118.9(4) . . ?
C62 C61 C64 119.5(4) . . ?
C60 C61 C64 121.6(4) . . ?
C61 C62 C63 121.3(4) . . ?
C62 C63 C58 122.0(4) . . ?
C66 C65 N2 114.7(2) . . ?
C68 C67 N2 115.0(2) . . ?
C70 C69 N2 115.7(2) . . ?
C72 C71 N2 115.5(2) . . ?
C74 C73 N1 114.7(3) . . ?
C76 C75 N1 115.3(3) . . ?
C78 C77 N1 115.7(3) . . ?
C80 C79 N1 115.1(3) . . ?
C1 B2 B8 105.6(2) . . ?
C1 B2 B7 105.6(2) . . ?
B8 B2 B7 60.38(17) . . ?
C1 B2 B6 58.88(16) . . ?
B8 B2 B6 107.9(2) . . ?
B7 B2 B6 59.75(17) . . ?
C1 B2 B3 59.11(16) . . ?
B8 B2 B3 60.26(17) . . ?
B7 B2 B3 108.8(2) . . ?
B6 B2 B3 108.1(2) . . ?
C1 B3 B9 104.8(2) . . ?
C1 B3 B2 58.87(16) . . ?
B9 B3 B2 107.4(2) . . ?
C1 B3 B8 104.9(2) . . ?
B9 B3 B8 59.89(17) . . ?
B2 B3 B8 59.65(17) . . ?
C1 B3 B4 58.82(17) . . ?
B9 B3 B4 59.40(17) . . ?
B2 B3 B4 107.4(2) . . ?
B8 B3 B4 107.2(2) . . ?
C1 B4 B10 106.0(2) . . ?
C1 B4 B9 105.6(2) . . ?
B10 B4 B9 60.55(18) . . ?
C1 B4 B5 59.15(16) . . ?
B10 B4 B5 60.12(18) . . ?
B9 B4 B5 108.4(2) . . ?
C1 B4 B3 59.04(16) . . ?
B10 B4 B3 109.0(2) . . ?
B9 B4 B3 60.20(18) . . ?
B5 B4 B3 108.5(2) . . ?
C1 B5 B11 105.8(2) . . ?
C1 B5 B10 105.5(2) . . ?
B11 B5 B10 60.69(18) . . ?
C1 B5 B4 59.03(17) . . ?
B11 B5 B4 108.3(2) . . ?
B10 B5 B4 59.61(18) . . ?
C1 B5 B6 58.92(16) . . ?
B11 B5 B6 59.99(18) . . ?
B10 B5 B6 108.2(2) . . ?
B4 B5 B6 107.8(2) . . ?
C1 B6 B7 105.8(2) . . ?
C1 B6 B11 105.9(2) . . ?
B7 B6 B11 60.91(18) . . ?
C1 B6 B5 59.18(16) . . ?
B7 B6 B5 108.6(2) . . ?
B11 B6 B5 59.88(18) . . ?
C1 B6 B2 59.00(16) . . ?
B7 B6 B2 59.96(17) . . ?
B11 B6 B2 108.7(2) . . ?
B5 B6 B2 108.2(2) . . ?
B6 B7 B2 60.28(17) . . ?
B6 B7 B8 107.8(2) . . ?
B2 B7 B8 59.78(17) . . ?
B6 B7 B11 59.62(17) . . ?
B2 B7 B11 107.9(2) . . ?
B8 B7 B11 107.8(2) . . ?
B6 B7 B12 107.7(2) . . ?
B2 B7 B12 108.0(2) . . ?
B8 B7 B12 60.09(17) . . ?
B11 B7 B12 59.93(17) . . ?
B2 B8 B9 107.8(2) . . ?
B2 B8 B7 59.85(17) . . ?
B9 B8 B7 108.2(2) . . ?
B2 B8 B3 60.09(17) . . ?
B9 B8 B3 59.96(18) . . ?
B7 B8 B3 108.2(2) . . ?
B2 B8 B12 108.3(2) . . ?
B9 B8 B12 60.18(17) . . ?
B7 B8 B12 60.36(17) . . ?
B3 B8 B12 108.5(2) . . ?
B4 B9 B10 59.64(18) . . ?
B4 B9 B8 108.2(2) . . ?
B10 B9 B8 108.3(2) . . ?
B4 B9 B3 60.40(18) . . ?
B10 B9 B3 108.4(2) . . ?
B8 B9 B3 60.15(18) . . ?
B4 B9 B12 108.1(2) . . ?
B10 B9 B12 60.27(17) . . ?
B8 B9 B12 60.31(17) . . ?
B3 B9 B12 108.8(2) . . ?
B4 B10 B5 60.27(18) . . ?
B4 B10 B9 59.81(18) . . ?
B5 B10 B9 107.9(2) . . ?
B4 B10 B11 108.0(2) . . ?
B5 B10 B11 59.64(18) . . ?
B9 B10 B11 108.0(2) . . ?
B4 B10 B12 108.2(2) . . ?
B5 B10 B12 108.0(2) . . ?
B9 B10 B12 60.21(17) . . ?
B11 B10 B12 60.16(17) . . ?
B5 B11 B6 60.13(17) . . ?
B5 B11 B10 59.68(18) . . ?
B6 B11 B10 107.5(2) . . ?
B5 B11 B12 107.9(2) . . ?
B6 B11 B12 107.7(2) . . ?
B10 B11 B12 59.99(17) . . ?
B5 B11 B7 107.7(2) . . ?
B6 B11 B7 59.47(17) . . ?
B10 B11 B7 107.6(2) . . ?
B12 B11 B7 60.10(17) . . ?
C26 B12 B9 122.0(2) . . ?
C26 B12 B10 123.3(2) . . ?
B9 B12 B10 59.53(17) . . ?
C26 B12 B8 120.8(2) . . ?
B9 B12 B8 59.50(17) . . ?
B10 B12 B8 107.1(2) . . ?
C26 B12 B11 123.0(2) . . ?
B9 B12 B11 107.3(2) . . ?
B10 B12 B11 59.85(18) . . ?
B8 B12 B11 107.4(2) . . ?
C26 B12 B7 121.6(2) . . ?
B9 B12 B7 107.0(2) . . ?
B10 B12 B7 107.4(2) . . ?
B8 B12 B7 59.54(17) . . ?
B11 B12 B7 59.97(17) . . ?
C33 B34 B35 59.09(19) . . ?
C33 B34 B40 105.7(2) . . ?
B35 B34 B40 60.0(2) . . ?
C33 B34 B39 105.8(3) . . ?
B35 B34 B39 108.1(3) . . ?
B40 B34 B39 60.0(2) . . ?
C33 B34 B38 58.9(2) . . ?
B35 B34 B38 107.9(2) . . ?
B40 B34 B38 108.1(2) . . ?
B39 B34 B38 60.3(2) . . ?
C33 B35 B34 59.14(19) . . ?
C33 B35 B41 105.7(2) . . ?
B34 B35 B41 108.5(2) . . ?
C33 B35 B40 105.9(2) . . ?
B34 B35 B40 60.2(2) . . ?
B41 B35 B40 60.4(2) . . ?
C33 B35 B36 58.98(19) . . ?
B34 B35 B36 108.4(2) . . ?
B41 B35 B36 60.3(2) . . ?
B40 B35 B36 108.8(3) . . ?
C33 B36 B37 59.05(19) . . ?
C33 B36 B35 58.98(19) . . ?
B37 B36 B35 107.7(3) . . ?
C33 B36 B42 105.1(3) . . ?
B37 B36 B42 59.6(2) . . ?
B35 B36 B42 107.4(3) . . ?
C33 B36 B41 105.3(2) . . ?
B37 B36 B41 107.5(3) . . ?
B35 B36 B41 59.8(2) . . ?
B42 B36 B41 59.8(2) . . ?
C33 B37 B42 105.7(2) . . ?
C33 B37 B43 105.5(3) . . ?
B42 B37 B43 60.2(2) . . ?
C33 B37 B36 58.97(19) . . ?
B42 B37 B36 60.4(2) . . ?
B43 B37 B36 108.6(3) . . ?
C33 B37 B38 58.99(19) . . ?
B42 B37 B38 108.3(3) . . ?
B43 B37 B38 60.0(2) . . ?
B36 B37 B38 108.3(3) . . ?
C33 B38 B43 105.4(3) . . ?
C33 B38 B37 58.9(2) . . ?
B43 B38 B37 59.8(2) . . ?
C33 B38 B34 58.80(18) . . ?
B43 B38 B34 107.8(3) . . ?
B37 B38 B34 107.7(3) . . ?
C33 B38 B39 105.3(2) . . ?
B43 B38 B39 60.4(2) . . ?
B37 B38 B39 108.1(3) . . ?
B34 B38 B39 59.7(2) . . ?
B40 B39 B34 59.9(2) . . ?
B40 B39 B38 107.8(3) . . ?
B34 B39 B38 60.0(2) . . ?
B40 B39 B43 107.6(3) . . ?
B34 B39 B43 107.3(3) . . ?
B38 B39 B43 59.4(2) . . ?
B40 B39 B44 60.5(2) . . ?
B34 B39 B44 108.2(3) . . ?
B38 B39 B44 107.6(3) . . ?
B43 B39 B44 59.6(2) . . ?
B35 B40 B34 59.8(2) . . ?
B35 B40 B39 108.0(3) . . ?
B34 B40 B39 60.1(2) . . ?
B35 B40 B41 59.8(2) . . ?
B34 B40 B41 107.7(2) . . ?
B39 B40 B41 108.2(3) . . ?
B35 B40 B44 108.0(3) . . ?
B34 B40 B44 108.3(3) . . ?
B39 B40 B44 60.4(2) . . ?
B41 B40 B44 60.0(2) . . ?
B35 B41 B42 107.8(2) . . ?
B35 B41 B36 59.9(2) . . ?
B42 B41 B36 60.1(2) . . ?
B35 B41 B40 59.8(2) . . ?
B42 B41 B40 108.0(3) . . ?
B36 B41 B40 108.0(3) . . ?
B35 B41 B44 108.4(3) . . ?
B42 B41 B44 60.0(2) . . ?
B36 B41 B44 108.5(2) . . ?
B40 B41 B44 60.5(2) . . ?
B37 B42 B43 60.0(2) . . ?
B37 B42 B41 108.1(3) . . ?
B43 B42 B41 108.1(3) . . ?
B37 B42 B36 60.0(2) . . ?
B43 B42 B36 108.1(3) . . ?
B41 B42 B36 60.1(2) . . ?
B37 B42 B44 108.7(3) . . ?
B43 B42 B44 60.2(2) . . ?
B41 B42 B44 60.5(2) . . ?
B36 B42 B44 108.9(3) . . ?
B37 B43 B38 60.2(2) . . ?
B37 B43 B42 59.7(2) . . ?
B38 B43 B42 108.1(3) . . ?
B37 B43 B44 108.5(3) . . ?
B38 B43 B44 108.9(3) . . ?
B42 B43 B44 60.2(2) . . ?
B37 B43 B39 108.3(3) . . ?
B38 B43 B39 60.2(2) . . ?
B42 B43 B39 108.1(3) . . ?
B44 B43 B39 60.4(2) . . ?
C58 B44 B42 121.5(3) . . ?
C58 B44 B43 120.8(3) . . ?
B42 B44 B43 59.6(2) . . ?
C58 B44 B41 123.3(3) . . ?
B42 B44 B41 59.5(2) . . ?
B43 B44 B41 106.9(3) . . ?
C58 B44 B39 122.1(3) . . ?
B42 B44 B39 107.3(3) . . ?
B43 B44 B39 60.0(2) . . ?
B41 B44 B39 106.8(3) . . ?
C58 B44 B40 123.9(3) . . ?
B42 B44 B40 106.9(3) . . ?
B43 B44 B40 106.9(3) . . ?
B41 B44 B40 59.5(2) . . ?
B39 B44 B40 59.2(2) . . ?
C77 N1 C75 107.8(2) . . ?
C77 N1 C73 111.1(2) . . ?
C75 N1 C73 111.3(2) . . ?
C77 N1 C79 110.8(2) . . ?
C75 N1 C79 111.0(2) . . ?
C73 N1 C79 104.9(2) . . ?
C69 N2 C65 106.9(2) . . ?
C69 N2 C71 110.7(2) . . ?
C65 N2 C71 110.4(2) . . ?
C69 N2 C67 111.1(2) . . ?
C65 N2 C67 111.2(2) . . ?
C71 N2 C67 106.53(19) . . ?

loop_
_geom_bond_atom_site_label_1
_geom_bond_atom_site_label_2
_geom_bond_distance
_geom_bond_site_symmetry_2
_geom_bond_publ_flag
C1 C13 1.511(4) . ?
C1 B6 1.723(4) . ?
C1 B2 1.725(4) . ?
C1 B4 1.725(4) . ?
C1 B5 1.728(4) . ?
C1 B3 1.729(4) . ?
C13 C18 1.395(4) . ?
C13 C14 1.400(4) . ?
C14 C15 1.387(4) . ?
C15 C16 1.392(4) . ?
C16 C17 1.398(4) . ?
C16 C19 1.498(4) . ?
C17 C18 1.395(4) . ?
C19 C24 1.383(5) . ?
C19 C20 1.400(5) . ?
C20 C21 1.387(5) . ?
C21 C22 1.383(6) . ?
C22 C23 1.332(6) . ?
C22 C25 1.538(6) . ?
C23 C24 1.384(6) . ?
C26 C31 1.393(4) . ?
C26 C27 1.405(4) . ?
C26 B12 1.591(4) . ?
C27 C28 1.393(4) . ?
C28 C29 1.377(5) . ?
C29 C30 1.381(5) . ?
C29 C32 1.531(5) . ?
C30 C31 1.409(4) . ?
C33 C45 1.504(4) . ?
C33 B35 1.718(4) . ?
C33 B36 1.718(4) . ?
C33 B34 1.719(4) . ?
C33 B37 1.720(4) . ?
C33 B38 1.720(5) . ?
C45 C46 1.394(4) . ?
C45 C50 1.404(4) . ?
C46 C47 1.387(4) . ?
C47 C48 1.399(5) . ?
C48 C49 1.414(5) . ?
C48 C51 1.486(5) . ?
C49 C50 1.384(5) . ?
C51 C52 1.400(5) . ?
C51 C56 1.402(5) . ?
C52 C53 1.387(5) . ?
C53 C54 1.373(6) . ?
C54 C55 1.399(6) . ?
C54 C57 1.483(5) . ?
C55 C56 1.389(5) . ?
C58 C59 1.373(5) . ?
C58 C63 1.413(5) . ?
C58 B44 1.585(5) . ?
C59 C60 1.420(5) . ?
C60 C61 1.400(6) . ?
C61 C62 1.338(6) . ?
C61 C64 1.522(6) . ?
C62 C63 1.389(5) . ?
C65 C66 1.518(4) . ?
C65 N2 1.521(3) . ?
C67 C68 1.507(4) . ?
C67 N2 1.526(3) . ?
C69 C70 1.509(4) . ?
C69 N2 1.519(3) . ?
C71 C72 1.510(4) . ?
C71 N2 1.524(3) . ?
C73 C74 1.506(5) . ?
C73 N1 1.523(4) . ?
C75 C76 1.513(5) . ?
C75 N1 1.519(4) . ?
C77 C78 1.510(5) . ?
C77 N1 1.516(4) . ?
C79 C80 1.511(5) . ?
C79 N1 1.535(4) . ?
B2 B8 1.772(4) . ?
B2 B7 1.773(4) . ?
B2 B6 1.779(4) . ?
B2 B3 1.780(4) . ?
B3 B9 1.779(4) . ?
B3 B8 1.783(4) . ?
B3 B4 1.783(4) . ?
B4 B10 1.762(4) . ?
B4 B9 1.765(4) . ?
B4 B5 1.774(5) . ?
B5 B11 1.770(5) . ?
B5 B10 1.771(4) . ?
B5 B6 1.775(4) . ?
B6 B7 1.769(4) . ?
B6 B11 1.772(4) . ?
B7 B8 1.783(4) . ?
B7 B11 1.795(4) . ?
B7 B12 1.797(4) . ?
B8 B9 1.778(4) . ?
B8 B12 1.793(4) . ?
B9 B10 1.778(4) . ?
B9 B12 1.790(4) . ?
B10 B11 1.789(5) . ?
B10 B12 1.791(4) . ?
B11 B12 1.794(4) . ?
B34 B35 1.765(5) . ?
B34 B40 1.771(5) . ?
B34 B39 1.774(5) . ?
B34 B38 1.780(5) . ?
B35 B41 1.768(5) . ?
B35 B40 1.768(5) . ?
B35 B36 1.771(5) . ?
B36 B37 1.770(5) . ?
B36 B42 1.776(5) . ?
B36 B41 1.777(5) . ?
B37 B42 1.762(5) . ?
B37 B43 1.767(6) . ?
B37 B38 1.773(6) . ?
B38 B43 1.769(5) . ?
B38 B39 1.784(6) . ?
B39 B40 1.773(5) . ?
B39 B43 1.787(6) . ?
B39 B44 1.794(5) . ?
B40 B41 1.779(5) . ?
B40 B44 1.796(5) . ?
B41 B42 1.772(5) . ?
B41 B44 1.788(5) . ?
B42 B43 1.770(5) . ?
B42 B44 1.780(5) . ?
B43 B44 1.780(5) . ?
